data_7216883
loop_
_publ_author_name
'Blakemore, Paul R.'
'Kim, Sung-Kee'
'Schulze, Volker K.'
'White, James D.'
'Yokochi, Alexandre F. T.'

_publ_section_title
;
 Asymmetric synthesis of (+)-loline, a pyrrolizidine alkaloid from rye
 grass and tall fescue
;
_journal_issue 15
_journal_name_full 'Journal of the Chemical Society, Perkin Transactions 1'
_journal_page_first 1831
_journal_paper_doi 10.1039/b103936a
_journal_year 2001
_chemical_formula_sum 'C16 H24 N2 O6 S2'
_chemical_formula_weight 404.49
_chemical_name_systematic
;
?
;
_space_group_IT_number 76
_symmetry_cell_setting tetragonal
_symmetry_space_group_name_Hall 'P 4w'
_symmetry_space_group_name_H-M 'P 41'
_atom_sites_solution_hydrogens geom
_atom_sites_solution_primary direct
_atom_sites_solution_secondary difmap
_audit_creation_method SHELXL-97
_cell_angle_alpha 90.00
_cell_angle_beta 90.00
_cell_angle_gamma 90.00
_cell_formula_units_Z 4
_cell_length_a 9.649(1)
_cell_length_b 9.649(1)
_cell_length_c 20.808(1)
_cell_measurement_reflns_used 40
_cell_measurement_temperature 290(2)
_cell_measurement_theta_max 36.348
_cell_measurement_theta_min 12.129
_cell_volume 1937.3(3)
_computing_cell_refinement 'Siemens XSCANS'
_computing_data_collection 'Siemens XSCANS'
_computing_data_reduction 'Siemens XSCANS'
_computing_molecular_graphics 'ORTEP-III for windows'
_computing_structure_refinement 'SHELXL-97 (Sheldrick, 1997)'
_computing_structure_solution SHELXS-97
_diffrn_ambient_temperature 290(2)
_diffrn_measured_fraction_theta_full 0.989
_diffrn_measured_fraction_theta_max 0.989
_diffrn_measurement_device 'Siemens P4'
_diffrn_measurement_method '\w/2\q scans'
_diffrn_radiation_monochromator graphite
_diffrn_radiation_source 'fine-focus sealed tube'
_diffrn_radiation_type CuK\a
_diffrn_radiation_wavelength 1.54178
_diffrn_reflns_av_R_equivalents 0.1081
_diffrn_reflns_av_sigmaI/netI 0.0654
_diffrn_reflns_limit_h_max 11
_diffrn_reflns_limit_h_min -11
_diffrn_reflns_limit_k_max 6
_diffrn_reflns_limit_k_min -11
_diffrn_reflns_limit_l_max 23
_diffrn_reflns_limit_l_min -24
_diffrn_reflns_number 4372
_diffrn_reflns_theta_full 67.57
_diffrn_reflns_theta_max 67.57
_diffrn_reflns_theta_min 4.58
_diffrn_standards_decay_% none
_diffrn_standards_interval_count 97
_diffrn_standards_number 3
_exptl_absorpt_coefficient_mu 2.801
_exptl_absorpt_correction_T_max 0.7671
_exptl_absorpt_correction_T_min 0.4004
_exptl_absorpt_correction_type Psi-scans
_exptl_crystal_colour Colorless
_exptl_crystal_density_diffrn 1.387
_exptl_crystal_density_method 'not measured'
_exptl_crystal_description 'Square prism'
_exptl_crystal_F_000 856
_exptl_crystal_size_max 0.40
_exptl_crystal_size_mid 0.10
_exptl_crystal_size_min 0.10
_refine_diff_density_max 0.479
_refine_diff_density_min -0.498
_refine_diff_density_rms 0.167
_refine_ls_abs_structure_details 'Flack H D (1983), Acta Cryst. A39, 876-881'
_refine_ls_abs_structure_Flack -0.04(3)
_refine_ls_extinction_coef 0.0062(16)
_refine_ls_extinction_expression Fc^*^=kFc[1+0.001xFc^2^\l^3^/sin(2\q)]^-1/4^
_refine_ls_extinction_method SHELXL
_refine_ls_goodness_of_fit_ref 1.063
_refine_ls_hydrogen_treatment mixed
_refine_ls_matrix_type full
_refine_ls_number_parameters 236
_refine_ls_number_reflns 1912
_refine_ls_number_restraints 1
_refine_ls_restrained_S_all 1.063
_refine_ls_R_factor_all 0.0936
_refine_ls_R_factor_gt 0.0665
_refine_ls_shift/su_max 0.000
_refine_ls_shift/su_mean 0.000
_refine_ls_structure_factor_coef Fsqd
_refine_ls_weighting_details 'calc w=1/[\s^2^(Fo^2^)+(0.1283P)^2^+0.0893P] where P=(Fo^2^+2Fc^2^)/3'
_refine_ls_weighting_scheme calc
_refine_ls_wR_factor_gt 0.1805
_refine_ls_wR_factor_ref 0.1912
_reflns_number_gt 1762
_reflns_number_total 1912
_reflns_threshold_expression >2sigma(I)
_cod_data_source_file b103936a.txt
_cod_data_source_block pb030100
_cod_depositor_comments
;
The following automatic conversions were performed:

'_symmetry_cell_setting' value 'Tetragonal' changed to 'tetragonal'
according to
/usr/data/users/saulius/automatic-downloads/retrospective/RSC/lib/dictionaries/cif_core.dic
dictionary named 'cif_core.dic' version 2.4.2 from 2011-04-26.

Automatic conversion script
Id: cif_fix_values 2281 2013-09-26 08:29:07Z andrius 
;
_cod_original_sg_symbol_H-M 'P 4(1)'
_cod_database_code 7216883

loop_
_symmetry_equiv_pos_as_xyz
'x, y, z'
'-x, -y, z+1/2'
'-y, x, z+1/4'
'y, -x, z+3/4'

loop_
_atom_site_label
_atom_site_type_symbol
_atom_site_fract_x
_atom_site_fract_y
_atom_site_fract_z
_atom_site_U_iso_or_equiv
_atom_site_adp_type
_atom_site_occupancy
_atom_site_symmetry_multiplicity
_atom_site_calc_flag
_atom_site_refinement_flags
C1 C 1.0542(7) 1.0271(9) 0.1688(4) 0.1267(18) Uani 1 1 d .
H1A H 1.1168 1.0828 0.1431 0.152 Uiso 1 1 calc R
H1B H 1.1064 0.9536 0.1894 0.152 Uiso 1 1 calc R
C2 C 0.9787(7) 1.1161(6) 0.2186(3) 0.1227(16) Uani 1 1 d .
H2A H 1.0338 1.1267 0.2573 0.147 Uiso 1 1 calc R
H2B H 0.9574 1.2071 0.2014 0.147 Uiso 1 1 calc R
C3 C 0.8482(6) 1.0350(6) 0.2318(3) 0.1113(13) Uani 1 1 d .
H3 H 0.7770 1.0927 0.2522 0.134 Uiso 1 1 calc R
C4 C 0.8058(5) 0.9904(6) 0.1636(3) 0.1045(12) Uani 1 1 d .
H4 H 0.7531 1.0650 0.1429 0.125 Uiso 1 1 calc R
C5 C 0.7237(6) 0.8548(6) 0.1599(3) 0.1112(13) Uani 1 1 d .
H5 H 0.6816 0.8368 0.2019 0.133 Uiso 1 1 calc R
C6 C 0.8385(7) 0.7460(6) 0.1479(3) 0.1190(15) Uani 1 1 d .
H6 H 0.8745 0.7123 0.1891 0.143 Uiso 1 1 calc R
C7 C 0.9536(8) 0.8209(7) 0.1110(4) 0.1282(18) Uani 1 1 d .
H7A H 1.0439 0.7853 0.1232 0.154 Uiso 1 1 calc R
H7B H 0.9418 0.8088 0.0650 0.154 Uiso 1 1 calc R
C8 C 0.7117(10) 0.3965(9) 0.0797(5) 0.153(3) Uani 1 1 d .
H8A H 0.7166 0.4363 0.0374 0.230 Uiso 1 1 calc R
H8B H 0.6185 0.4034 0.0955 0.230 Uiso 1 1 calc R
H8C H 0.7385 0.3008 0.0777 0.230 Uiso 1 1 calc R
C9 C 0.6499(8) 0.8910(10) 0.0446(3) 0.1336(19) Uani 1 1 d .
H9A H 0.5690 0.8839 0.0180 0.200 Uiso 0.50 1 calc PR
H9B H 0.7208 0.8306 0.0285 0.200 Uiso 0.50 1 calc PR
H9C H 0.6829 0.9849 0.0443 0.200 Uiso 0.50 1 calc PR
H9D H 0.7462 0.9157 0.0425 0.200 Uiso 0.50 1 calc PR
H9E H 0.5944 0.9689 0.0320 0.200 Uiso 0.50 1 calc PR
H9F H 0.6323 0.8147 0.0162 0.200 Uiso 0.50 1 calc PR
C10 C 0.4210(6) 1.0447(7) 0.1432(3) 0.1169(15) Uani 1 1 d .
C11 C 0.4212(8) 1.1047(10) 0.2038(4) 0.1326(19) Uani 1 1 d .
H11 H 0.4426 1.0522 0.2399 0.159 Uiso 1 1 calc R
C12 C 0.3894(9) 1.2431(10) 0.2095(5) 0.151(3) Uani 1 1 d .
H12 H 0.3896 1.2831 0.2502 0.181 Uiso 1 1 calc R
C13 C 0.3572(8) 1.3244(8) 0.1576(5) 0.142(2) Uani 1 1 d .
C14 C 0.3590(8) 1.2622(9) 0.0972(5) 0.139(2) Uani 1 1 d .
H14 H 0.3394 1.3160 0.0613 0.166 Uiso 1 1 calc R
C15 C 0.3888(8) 1.1243(8) 0.0889(4) 0.1264(17) Uani 1 1 d .
H15 H 0.3876 1.0846 0.0482 0.152 Uiso 1 1 calc R
C16 C 0.3251(16) 1.4766(12) 0.1647(8) 0.200(5) Uani 1 1 d .
H16A H 0.3032 1.5151 0.1234 0.300 Uiso 0.50 1 calc PR
H16B H 0.4042 1.5236 0.1823 0.300 Uiso 0.50 1 calc PR
H16C H 0.2474 1.4881 0.1930 0.300 Uiso 0.50 1 calc PR
H16D H 0.3334 1.5028 0.2091 0.300 Uiso 0.50 1 calc PR
H16E H 0.2323 1.4943 0.1502 0.300 Uiso 0.50 1 calc PR
H16F H 0.3892 1.5297 0.1394 0.300 Uiso 0.50 1 calc PR
N1 N 0.9404(5) 0.9696(5) 0.1289(2) 0.1125(11) Uani 1 1 d .
N2 N 0.6145(5) 0.8508(6) 0.1107(2) 0.1176(13) Uani 1 1 d .
O1 O 0.8742(5) 0.9130(4) 0.26749(17) 0.1179(10) Uani 1 1 d .
H1 H 0.9574 0.9071 0.2751 0.177 Uiso 1 1 calc R
O2 O 0.7855(8) 0.6314(4) 0.1109(3) 0.153(2) Uani 1 1 d .
O3 O 0.803(2) 0.4569(13) 0.1918(4) 0.296(8) Uani 1 1 d .
O4 O 0.9571(7) 0.4613(12) 0.1036(9) 0.259(6) Uani 1 1 d .
O5 O 0.4422(5) 0.8011(5) 0.1941(2) 0.1381(15) Uani 1 1 d .
O6 O 0.3711(5) 0.8181(5) 0.0805(3) 0.1398(16) Uani 1 1 d .
S1 S 0.8202(2) 0.48318(18) 0.12966(11) 0.1451(7) Uani 1 1 d .
S2 S 0.45377(16) 0.86624(16) 0.13313(8) 0.1206(5) Uani 1 1 d .

loop_
_atom_site_aniso_label
_atom_site_aniso_U_11
_atom_site_aniso_U_22
_atom_site_aniso_U_33
_atom_site_aniso_U_23
_atom_site_aniso_U_13
_atom_site_aniso_U_12
C1 0.113(3) 0.151(5) 0.116(4) 0.014(3) -0.006(3) -0.016(3)
C2 0.141(4) 0.110(3) 0.117(4) 0.005(3) -0.014(3) -0.013(3)
C3 0.118(3) 0.113(3) 0.103(3) -0.011(2) -0.005(3) 0.004(3)
C4 0.111(3) 0.107(3) 0.095(2) 0.001(2) 0.000(2) 0.004(2)
C5 0.123(3) 0.115(3) 0.095(2) 0.004(2) -0.007(3) -0.006(2)
C6 0.144(4) 0.107(3) 0.105(3) -0.003(2) -0.019(3) 0.010(3)
C7 0.135(4) 0.127(4) 0.123(4) -0.006(3) -0.003(3) 0.022(3)
C8 0.173(6) 0.130(5) 0.156(6) -0.006(4) 0.003(6) -0.028(4)
C9 0.137(4) 0.167(5) 0.097(3) 0.007(3) -0.012(3) -0.018(4)
C10 0.113(3) 0.137(4) 0.101(3) 0.000(3) -0.006(2) -0.014(3)
C11 0.127(4) 0.159(5) 0.112(4) -0.002(4) 0.001(3) -0.021(4)
C12 0.146(5) 0.169(7) 0.138(6) -0.024(5) 0.013(4) -0.003(5)
C13 0.139(5) 0.136(5) 0.152(6) -0.007(4) 0.032(4) 0.004(4)
C14 0.137(5) 0.136(5) 0.143(5) 0.004(4) 0.013(4) -0.001(4)
C15 0.131(4) 0.130(4) 0.118(4) 0.009(3) 0.003(3) -0.011(3)
C16 0.240(12) 0.152(7) 0.208(10) -0.010(7) 0.049(10) 0.034(7)
N1 0.116(3) 0.119(3) 0.103(2) 0.005(2) 0.000(2) 0.004(2)
N2 0.118(3) 0.132(3) 0.103(3) 0.006(2) -0.011(2) -0.004(2)
O1 0.130(3) 0.126(2) 0.0979(19) 0.0067(18) -0.0069(19) -0.0111(19)
O2 0.235(6) 0.099(2) 0.126(3) 0.001(2) -0.044(4) 0.007(3)
O3 0.53(2) 0.224(9) 0.136(5) 0.058(6) -0.082(10) -0.140(12)
O4 0.140(5) 0.236(8) 0.402(19) -0.006(12) -0.036(8) 0.041(5)
O5 0.145(3) 0.147(3) 0.122(3) 0.020(3) 0.002(3) -0.032(3)
O6 0.136(3) 0.145(3) 0.138(3) -0.005(3) -0.026(3) -0.026(3)
S1 0.1722(16) 0.1114(9) 0.1516(14) 0.0116(9) -0.0322(13) -0.0012(9)
S2 0.1188(8) 0.1245(9) 0.1186(8) 0.0041(7) -0.0093(7) -0.0198(6)

loop_
_atom_type_symbol
_atom_type_description
_atom_type_scat_dispersion_real
_atom_type_scat_dispersion_imag
_atom_type_scat_source
C C 0.0181 0.0091 'International Tables Vol C Tables 4.2.6.8 and 6.1.1.4'
H H 0.0000 0.0000 'International Tables Vol C Tables 4.2.6.8 and 6.1.1.4'
N N 0.0311 0.0180 'International Tables Vol C Tables 4.2.6.8 and 6.1.1.4'
O O 0.0492 0.0322 'International Tables Vol C Tables 4.2.6.8 and 6.1.1.4'
S S 0.3331 0.5567 'International Tables Vol C Tables 4.2.6.8 and 6.1.1.4'

loop_
_geom_angle_atom_site_label_1
_geom_angle_atom_site_label_2
_geom_angle_atom_site_label_3
_geom_angle
N1 C1 C2 103.7(5)
C3 C2 C1 103.3(5)
O1 C3 C2 112.3(5)
O1 C3 C4 107.4(4)
C2 C3 C4 101.4(5)
N1 C4 C5 108.0(4)
N1 C4 C3 104.6(4)
C5 C4 C3 115.0(4)
N2 C5 C4 115.4(5)
N2 C5 C6 112.6(5)
C4 C5 C6 102.5(5)
O2 C6 C7 110.6(6)
O2 C6 C5 110.6(6)
C7 C6 C5 106.3(5)
N1 C7 C6 105.5(5)
C11 C10 C15 120.3(7)
C11 C10 S2 121.0(6)
C15 C10 S2 118.6(5)
C12 C11 C10 119.0(8)
C13 C12 C11 122.5(8)
C12 C13 C14 117.5(7)
C12 C13 C16 121.7(10)
C14 C13 C16 120.7(10)
C15 C14 C13 122.3(9)
C14 C15 C10 118.4(8)
C1 N1 C7 115.9(5)
C1 N1 C4 108.7(5)
C7 N1 C4 108.9(5)
C5 N2 C9 118.6(5)
C5 N2 S2 118.8(4)
C9 N2 S2 117.7(4)
C6 O2 S1 120.5(4)
O3 S1 O4 116.7(12)
O3 S1 O2 113.8(7)
O4 S1 O2 104.1(6)
O3 S1 C8 115.3(6)
O4 S1 C8 105.2(7)
O2 S1 C8 99.8(4)
O5 S2 O6 119.7(3)
O5 S2 N2 106.9(3)
O6 S2 N2 106.4(3)
O5 S2 C10 108.2(3)
O6 S2 C10 107.9(3)
N2 S2 C10 107.1(3)

loop_
_geom_bond_atom_site_label_1
_geom_bond_atom_site_label_2
_geom_bond_distance
C1 N1 1.485(8)
C1 C2 1.530(11)
C2 C3 1.508(9)
C3 O1 1.414(7)
C3 C4 1.540(7)
C4 N1 1.499(7)
C4 C5 1.532(8)
C5 N2 1.468(7)
C5 C6 1.546(9)
C6 O2 1.442(8)
C6 C7 1.532(11)
C7 N1 1.488(8)
C8 S1 1.697(9)
C9 N2 1.470(8)
C10 C11 1.386(10)
C10 C15 1.401(9)
C10 S2 1.764(7)
C11 C12 1.375(13)
C12 C13 1.371(14)
C13 C14 1.392(13)
C13 C16 1.509(14)
C14 C15 1.372(11)
N2 S2 1.626(6)
O2 S1 1.520(5)
O3 S1 1.327(10)
O4 S1 1.443(10)
O5 S2 1.421(5)
O6 S2 1.433(5)
